data_7705666
loop_
_publ_author_name
'Cui, Hui-Hui'
'Ding, Man-Man'
'Zhang, Xiu-Du'
'Lv, Wei'
'Zhang, Yi-Quan'
'Chen, Xue-Tai'
'Wang, Zhenxing'
'Ouyang, Zhong-Wen'
'Xue, Zi-Ling'

_publ_section_title
;
 Magnetic anisotropy in square pyramidal cobalt(II) complexes supported by
 a tetraazo macrocyclic ligand.
;
_journal_issue 42
_journal_name_full 'Dalton transactions (Cambridge, England : 2003)'
_journal_page_first 14837
_journal_page_last 14846
_journal_paper_doi 10.1039/d0dt01954b
_journal_volume 49
_journal_year 2020
_chemical_formula_moiety 'C12 H28 Cl Co N4, C24 H20 B'
_chemical_formula_sum 'C36 H48 B Cl Co N4'
_chemical_formula_weight 641.97
_space_group_crystal_system monoclinic
_space_group_IT_number 14
_space_group_name_Hall '-P 2ybc'
_space_group_name_H-M_alt 'P 1 21/c 1'
_atom_sites_solution_hydrogens geom
_audit_creation_method SHELXL-2014/7
_audit_update_record
;
2018-03-03 deposited with the CCDC.	2020-09-17 downloaded from the CCDC.
;
_cell_angle_alpha 90
_cell_angle_beta 92.724(3)
_cell_angle_gamma 90
_cell_formula_units_Z 8
_cell_length_a 20.999(4)
_cell_length_b 10.347(2)
_cell_length_c 30.920(6)
_cell_measurement_reflns_used 9904
_cell_measurement_temperature 155(2)
_cell_measurement_theta_max 25.72
_cell_measurement_theta_min 2.19
_cell_volume 6711(2)
_computing_structure_refinement 'SHELXL-2014/7 (Sheldrick, 2014)'
_diffrn_ambient_temperature 155(2)
_diffrn_measured_fraction_theta_full 0.998
_diffrn_measured_fraction_theta_max 0.976
_diffrn_measurement_device_type 'APEX2 CCD detector'
_diffrn_measurement_method 'omega scan'
_diffrn_radiation_type MoK\a
_diffrn_radiation_wavelength 0.71073
_diffrn_reflns_av_R_equivalents 0.0889
_diffrn_reflns_av_unetI/netI 0.0779
_diffrn_reflns_Laue_measured_fraction_full 0.998
_diffrn_reflns_Laue_measured_fraction_max 0.976
_diffrn_reflns_limit_h_max 27
_diffrn_reflns_limit_h_min -26
_diffrn_reflns_limit_k_max 13
_diffrn_reflns_limit_k_min -13
_diffrn_reflns_limit_l_max 29
_diffrn_reflns_limit_l_min -39
_diffrn_reflns_number 57712
_diffrn_reflns_point_group_measured_fraction_full 0.998
_diffrn_reflns_point_group_measured_fraction_max 0.976
_diffrn_reflns_theta_full 25.242
_diffrn_reflns_theta_max 27.362
_diffrn_reflns_theta_min 1.600
_diffrn_source microfocus
_exptl_absorpt_coefficient_mu 0.622
_exptl_absorpt_correction_T_max 0.7455
_exptl_absorpt_correction_T_min 0.5376
_exptl_absorpt_correction_type multi-scan
_exptl_absorpt_process_details 'SADABS (Bruker, 2014)'
_exptl_crystal_colour blue
_exptl_crystal_density_diffrn 1.271
_exptl_crystal_description block
_exptl_crystal_F_000 2728
_exptl_crystal_size_max 0.260
_exptl_crystal_size_mid 0.230
_exptl_crystal_size_min 0.180
_refine_diff_density_max 0.540
_refine_diff_density_min -1.236
_refine_diff_density_rms 0.105
_refine_ls_extinction_method none
_refine_ls_goodness_of_fit_ref 1.050
_refine_ls_hydrogen_treatment constr
_refine_ls_matrix_type full
_refine_ls_number_parameters 783
_refine_ls_number_reflns 14835
_refine_ls_number_restraints 0
_refine_ls_restrained_S_all 1.050
_refine_ls_R_factor_all 0.0732
_refine_ls_R_factor_gt 0.0475
_refine_ls_shift/su_max 0.001
_refine_ls_shift/su_mean 0.000
_refine_ls_structure_factor_coef Fsqd
_refine_ls_weighting_details 'w=1/[\s^2^(Fo^2^)+(0.0402P)^2^+1.9235P] where P=(Fo^2^+2Fc^2^)/3'
_refine_ls_weighting_scheme calc
_refine_ls_wR_factor_gt 0.1072
_refine_ls_wR_factor_ref 0.1186
_reflns_Friedel_coverage 0.000
_reflns_number_gt 10977
_reflns_number_total 14835
_reflns_threshold_expression 'I > 2\s(I)'
_cod_data_source_file d0dt01954b2.cif
_cod_data_source_block 1
_cod_depositor_comments 'Adding full bibliography for 7705666--7705667.cif.'
_cod_original_sg_symbol_H-M 'P 21/c'
_cod_database_code 7705666
_shelx_shelxl_version_number 2014/7
_shelx_space_group_comment
;
The symmetry employed for this shelxl refinement is uniquely defined
by the following loop, which should always be used as a source of
symmetry information in preference to the above space-group names.
They are only intended as comments.
;
_shelx_estimated_absorpt_t_min 0.855
_shelx_estimated_absorpt_t_max 0.896

loop_
_space_group_symop_operation_xyz
'x, y, z'
'-x, y+1/2, -z+1/2'
'-x, -y, -z'
'x, -y-1/2, z-1/2'

loop_
_atom_site_label
_atom_site_type_symbol
_atom_site_fract_x
_atom_site_fract_y
_atom_site_fract_z
_atom_site_U_iso_or_equiv
_atom_site_adp_type
_atom_site_occupancy
_atom_site_site_symmetry_order
_atom_site_calc_flag
_atom_site_refinement_flags_posn
_atom_site_refinement_flags_adp
_atom_site_refinement_flags_occupancy
_atom_site_disorder_assembly
_atom_site_disorder_group
B1A B 0.35264(12) 0.7816(2) 0.07986(8) 0.0226(5) Uani 1 1 d . . . . .
B1B B 0.16713(13) 0.2155(2) 0.32225(9) 0.0245(6) Uani 1 1 d . . . . .
C1A C 0.34279(10) 0.6235(2) 0.07790(7) 0.0230(5) Uani 1 1 d . . . . .
C2A C 0.35566(11) 0.5568(2) 0.03971(8) 0.0289(5) Uani 1 1 d . . . . .
H2A H 0.3645 0.6055 0.0146 0.035 Uiso 1 1 calc R U . . .
C3A C 0.35598(12) 0.4228(2) 0.03699(9) 0.0332(6) Uani 1 1 d . . . . .
H3A H 0.3661 0.3819 0.0107 0.040 Uiso 1 1 calc R U . . .
C4A C 0.34161(11) 0.3485(2) 0.07260(9) 0.0330(6) Uani 1 1 d . . . . .
H4A H 0.3410 0.2568 0.0708 0.040 Uiso 1 1 calc R U . . .
C5A C 0.32817(11) 0.4102(2) 0.11069(8) 0.0304(5) Uani 1 1 d . . . . .
H5A H 0.3180 0.3607 0.1353 0.036 Uiso 1 1 calc R U . . .
C6A C 0.32948(11) 0.5452(2) 0.11331(8) 0.0261(5) Uani 1 1 d . . . . .
H6A H 0.3210 0.5853 0.1401 0.031 Uiso 1 1 calc R U . . .
C7A C 0.31847(11) 0.8551(2) 0.12005(7) 0.0233(5) Uani 1 1 d . . . . .
C8A C 0.26159(11) 0.8141(2) 0.13737(8) 0.0292(5) Uani 1 1 d . . . . .
H8A H 0.2431 0.7351 0.1274 0.035 Uiso 1 1 calc R U . . .
C9A C 0.23105(12) 0.8849(3) 0.16872(8) 0.0367(6) Uani 1 1 d . . . . .
H9A H 0.1926 0.8534 0.1798 0.044 Uiso 1 1 calc R U . . .
C10A C 0.25630(13) 1.0002(3) 0.18371(8) 0.0382(7) Uani 1 1 d . . . . .
H10A H 0.2358 1.0482 0.2052 0.046 Uiso 1 1 calc R U . . .
C11A C 0.31155(14) 1.0444(2) 0.16704(8) 0.0370(6) Uani 1 1 d . . . . .
H11A H 0.3292 1.1246 0.1767 0.044 Uiso 1 1 calc R U . . .
C12A C 0.34195(12) 0.9724(2) 0.13606(8) 0.0299(5) Uani 1 1 d . . . . .
H12A H 0.3805 1.0048 0.1254 0.036 Uiso 1 1 calc R U . . .
C13A C 0.31975(10) 0.8545(2) 0.03706(7) 0.0214(5) Uani 1 1 d . . . . .
C14A C 0.34133(11) 0.9735(2) 0.02229(8) 0.0266(5) Uani 1 1 d . . . . .
H14A H 0.3795 1.0084 0.0352 0.032 Uiso 1 1 calc R U . . .
C15A C 0.30912(12) 1.0430(2) -0.01056(8) 0.0311(6) Uani 1 1 d . . . . .
H15A H 0.3254 1.1239 -0.0195 0.037 Uiso 1 1 calc R U . . .
C16A C 0.25367(12) 0.9951(2) -0.03020(8) 0.0311(6) Uani 1 1 d . . . . .
H16A H 0.2316 1.0417 -0.0527 0.037 Uiso 1 1 calc R U . . .
C17A C 0.23098(12) 0.8780(2) -0.01635(8) 0.0298(5) Uani 1 1 d . . . . .
H17A H 0.1926 0.8439 -0.0293 0.036 Uiso 1 1 calc R U . . .
C18A C 0.26363(11) 0.8093(2) 0.01628(7) 0.0251(5) Uani 1 1 d . . . . .
H18A H 0.2471 0.7282 0.0248 0.030 Uiso 1 1 calc R U . . .
C19A C 0.43015(10) 0.7978(2) 0.08274(7) 0.0238(5) Uani 1 1 d . . . . .
C20A C 0.46545(11) 0.8022(2) 0.12235(8) 0.0273(5) Uani 1 1 d . . . . .
H20A H 0.4433 0.8040 0.1484 0.033 Uiso 1 1 calc R U . . .
C21A C 0.53155(11) 0.8039(2) 0.12473(9) 0.0323(6) Uani 1 1 d . . . . .
H21A H 0.5539 0.8077 0.1522 0.039 Uiso 1 1 calc R U . . .
C22A C 0.56505(12) 0.8001(2) 0.08734(9) 0.0365(6) Uani 1 1 d . . . . .
H22A H 0.6103 0.8000 0.0890 0.044 Uiso 1 1 calc R U . . .
C23A C 0.53242(12) 0.7965(3) 0.04793(10) 0.0424(7) Uani 1 1 d . . . . .
H23A H 0.5550 0.7940 0.0220 0.051 Uiso 1 1 calc R U . . .
C24A C 0.46620(12) 0.7964(3) 0.04594(8) 0.0361(6) Uani 1 1 d . . . . .
H24A H 0.4445 0.7954 0.0183 0.043 Uiso 1 1 calc R U . . .
C25A C 0.14053(11) 0.5749(2) 0.05749(8) 0.0303(5) Uani 1 1 d . . . . .
H25A H 0.1665 0.6440 0.0718 0.036 Uiso 1 1 calc R U . . .
H25B H 0.1180 0.6122 0.0315 0.036 Uiso 1 1 calc R U . . .
C26A C 0.18345(11) 0.4667(2) 0.04408(9) 0.0320(6) Uani 1 1 d . . . . .
H26A H 0.2115 0.4979 0.0214 0.038 Uiso 1 1 calc R U . . .
H26B H 0.2108 0.4383 0.0693 0.038 Uiso 1 1 calc R U . . .
C27A C 0.18462(12) 0.2382(2) 0.02571(10) 0.0387(7) Uani 1 1 d . . . . .
H27A H 0.2293 0.2624 0.0208 0.046 Uiso 1 1 calc R U . . .
H27B H 0.1690 0.1828 0.0014 0.046 Uiso 1 1 calc R U . . .
C28A C 0.18198(12) 0.1642(3) 0.06756(11) 0.0431(7) Uani 1 1 d . . . . .
H28A H 0.2046 0.0808 0.0650 0.052 Uiso 1 1 calc R U . . .
H28B H 0.2035 0.2143 0.0913 0.052 Uiso 1 1 calc R U . . .
C29A C 0.10871(15) 0.1000(3) 0.12329(10) 0.0491(8) Uani 1 1 d . . . . .
H29A H 0.1435 0.0388 0.1314 0.059 Uiso 1 1 calc R U . . .
H29B H 0.0676 0.0548 0.1263 0.059 Uiso 1 1 calc R U . . .
C30A C 0.11222(15) 0.2141(3) 0.15346(10) 0.0488(8) Uani 1 1 d . . . . .
H30A H 0.1043 0.1854 0.1833 0.059 Uiso 1 1 calc R U . . .
H30B H 0.1554 0.2527 0.1536 0.059 Uiso 1 1 calc R U . . .
C31A C 0.07897(14) 0.4384(3) 0.16004(9) 0.0448(7) Uani 1 1 d . . . . .
H31A H 0.1004 0.4239 0.1888 0.054 Uiso 1 1 calc R U . . .
H31B H 0.0390 0.4866 0.1642 0.054 Uiso 1 1 calc R U . . .
C32A C 0.12186(13) 0.5167(3) 0.13222(8) 0.0364(6) Uani 1 1 d . . . . .
H32A H 0.1277 0.6043 0.1446 0.044 Uiso 1 1 calc R U . . .
H32B H 0.1642 0.4750 0.1317 0.044 Uiso 1 1 calc R U . . .
C33A C 0.03732(13) 0.6129(3) 0.08644(10) 0.0423(7) Uani 1 1 d . . . . .
H33A H 0.0040 0.5753 0.1037 0.063 Uiso 1 1 calc R U . . .
H33B H 0.0211 0.6235 0.0564 0.063 Uiso 1 1 calc R U . . .
H33C H 0.0498 0.6973 0.0984 0.063 Uiso 1 1 calc R U . . .
C34A C 0.11894(13) 0.3859(3) -0.01724(8) 0.0373(6) Uani 1 1 d . . . . .
H34A H 0.0940 0.4659 -0.0168 0.056 Uiso 1 1 calc R U . . .
H34B H 0.0915 0.3147 -0.0276 0.056 Uiso 1 1 calc R U . . .
H34C H 0.1542 0.3965 -0.0366 0.056 Uiso 1 1 calc R U . . .
C35A C 0.08720(14) 0.0382(3) 0.04848(11) 0.0475(7) Uani 1 1 d . . . . .
H35A H 0.1115 -0.0420 0.0530 0.071 Uiso 1 1 calc R U . . .
H35B H 0.0896 0.0661 0.0183 0.071 Uiso 1 1 calc R U . . .
H35C H 0.0426 0.0231 0.0549 0.071 Uiso 1 1 calc R U . . .
C36A C -0.00056(14) 0.2697(3) 0.15155(10) 0.0543(8) Uani 1 1 d . . . . .
H36A H -0.0019 0.2664 0.1832 0.081 Uiso 1 1 calc R U . . .
H36B H -0.0095 0.1836 0.1395 0.081 Uiso 1 1 calc R U . . .
H36C H -0.0327 0.3309 0.1400 0.081 Uiso 1 1 calc R U . . .
C1B C 0.20061(11) 0.1172(2) 0.35848(8) 0.0249(5) Uani 1 1 d . . . . .
C2B C 0.17597(12) -0.0028(2) 0.36960(8) 0.0298(5) Uani 1 1 d . . . . .
H2B H 0.1404 -0.0360 0.3530 0.036 Uiso 1 1 calc R U . . .
C3B C 0.20143(13) -0.0761(2) 0.40411(9) 0.0356(6) Uani 1 1 d . . . . .
H3B H 0.1827 -0.1568 0.4109 0.043 Uiso 1 1 calc R U . . .
C4B C 0.25359(13) -0.0319(2) 0.42833(8) 0.0348(6) Uani 1 1 d . . . . .
H4B H 0.2712 -0.0817 0.4518 0.042 Uiso 1 1 calc R U . . .
C5B C 0.27992(12) 0.0858(3) 0.41816(8) 0.0348(6) Uani 1 1 d . . . . .
H5B H 0.3164 0.1167 0.4343 0.042 Uiso 1 1 calc R U . . .
C6B C 0.25308(12) 0.1589(2) 0.38433(8) 0.0312(6) Uani 1 1 d . . . . .
H6B H 0.2711 0.2409 0.3785 0.037 Uiso 1 1 calc R U . . .
C7B C 0.21762(11) 0.2708(2) 0.28765(8) 0.0258(5) Uani 1 1 d . . . . .
C8B C 0.28070(12) 0.2318(2) 0.28522(8) 0.0302(5) Uani 1 1 d . . . . .
H8B H 0.2963 0.1656 0.3042 0.036 Uiso 1 1 calc R U . . .
C9B C 0.32198(13) 0.2853(2) 0.25620(9) 0.0350(6) Uani 1 1 d . . . . .
H9B H 0.3646 0.2550 0.2556 0.042 Uiso 1 1 calc R U . . .
C10B C 0.30133(13) 0.3814(3) 0.22846(8) 0.0374(6) Uani 1 1 d . . . . .
H10B H 0.3298 0.4203 0.2093 0.045 Uiso 1 1 calc R U . . .
C11B C 0.23856(13) 0.4210(3) 0.22873(8) 0.0405(7) Uani 1 1 d . . . . .
H11B H 0.2233 0.4863 0.2093 0.049 Uiso 1 1 calc R U . . .
C12B C 0.19792(12) 0.3654(3) 0.25742(8) 0.0348(6) Uani 1 1 d . . . . .
H12B H 0.1547 0.3926 0.2566 0.042 Uiso 1 1 calc R U . . .
C13B C 0.10987(11) 0.1428(2) 0.29328(7) 0.0253(5) Uani 1 1 d . . . . .
C14B C 0.12297(12) 0.0336(2) 0.26852(8) 0.0329(6) Uani 1 1 d . . . . .
H14B H 0.1651 0.0001 0.2697 0.039 Uiso 1 1 calc R U . . .
C15B C 0.07694(14) -0.0276(3) 0.24239(9) 0.0409(7) Uani 1 1 d . . . . .
H15B H 0.0878 -0.1025 0.2266 0.049 Uiso 1 1 calc R U . . .
C16B C 0.01558(14) 0.0193(3) 0.23917(9) 0.0428(7) Uani 1 1 d . . . . .
H16B H -0.0159 -0.0217 0.2209 0.051 Uiso 1 1 calc R U . . .
C17B C 0.00073(13) 0.1264(3) 0.26289(9) 0.0381(6) Uani 1 1 d . . . . .
H17B H -0.0415 0.1597 0.2612 0.046 Uiso 1 1 calc R U . . .
C18B C 0.04735(12) 0.1865(2) 0.28946(8) 0.0301(5) Uani 1 1 d . . . . .
H18B H 0.0359 0.2603 0.3056 0.036 Uiso 1 1 calc R U . . .
C19B C 0.13861(10) 0.3333(2) 0.35167(7) 0.0237(5) Uani 1 1 d . . . . .
C20B C 0.15398(11) 0.4634(2) 0.34845(9) 0.0306(5) Uani 1 1 d . . . . .
H20B H 0.1812 0.4900 0.3264 0.037 Uiso 1 1 calc R U . . .
C21B C 0.13102(12) 0.5561(2) 0.37631(10) 0.0404(7) Uani 1 1 d . . . . .
H21B H 0.1430 0.6440 0.3730 0.048 Uiso 1 1 calc R U . . .
C22B C 0.09110(12) 0.5221(3) 0.40866(9) 0.0383(6) Uani 1 1 d . . . . .
H22B H 0.0758 0.5853 0.4279 0.046 Uiso 1 1 calc R U . . .
C23B C 0.07400(12) 0.3946(3) 0.41237(9) 0.0363(6) Uani 1 1 d . . . . .
H23B H 0.0456 0.3693 0.4339 0.044 Uiso 1 1 calc R U . . .
C24B C 0.09793(12) 0.3028(2) 0.38493(8) 0.0311(6) Uani 1 1 d . . . . .
H24B H 0.0863 0.2150 0.3888 0.037 Uiso 1 1 calc R U . . .
C25B C 0.38233(11) 0.6771(2) 0.41730(8) 0.0300(5) Uani 1 1 d . . . . .
H25C H 0.3754 0.7159 0.4460 0.036 Uiso 1 1 calc R U . . .
H25D H 0.3891 0.5831 0.4213 0.036 Uiso 1 1 calc R U . . .
C26B C 0.32446(11) 0.7001(2) 0.38740(8) 0.0288(5) Uani 1 1 d . . . . .
H26C H 0.2873 0.6544 0.3987 0.035 Uiso 1 1 calc R U . . .
H26D H 0.3146 0.7936 0.3864 0.035 Uiso 1 1 calc R U . . .
C27B C 0.28653(11) 0.7045(2) 0.31181(8) 0.0293(5) Uani 1 1 d . . . . .
H27C H 0.2455 0.7130 0.3260 0.035 Uiso 1 1 calc R U . . .
H27D H 0.2803 0.6437 0.2872 0.035 Uiso 1 1 calc R U . . .
C28B C 0.30685(10) 0.8351(2) 0.29524(8) 0.0270(5) Uani 1 1 d . . . . .
H28C H 0.2769 0.8634 0.2714 0.032 Uiso 1 1 calc R U . . .
H28D H 0.3058 0.8996 0.3188 0.032 Uiso 1 1 calc R U . . .
C29B C 0.39856(12) 0.9580(2) 0.27391(8) 0.0309(6) Uani 1 1 d . . . . .
H29C H 0.3643 1.0171 0.2631 0.037 Uiso 1 1 calc R U . . .
H29D H 0.4318 0.9556 0.2523 0.037 Uiso 1 1 calc R U . . .
C30B C 0.42696(12) 1.0079(2) 0.31634(9) 0.0335(6) Uani 1 1 d . . . . .
H30C H 0.4477 1.0923 0.3117 0.040 Uiso 1 1 calc R U . . .
H30D H 0.3927 1.0208 0.3369 0.040 Uiso 1 1 calc R U . . .
C31B C 0.48983(12) 0.9422(2) 0.38149(8) 0.0343(6) Uani 1 1 d . . . . .
H31C H 0.4881 1.0366 0.3866 0.041 Uiso 1 1 calc R U . . .
H31D H 0.5337 0.9124 0.3894 0.041 Uiso 1 1 calc R U . . .
C32B C 0.44342(12) 0.8750(2) 0.40959(8) 0.0310(5) Uani 1 1 d . . . . .
H32C H 0.4575 0.8853 0.4404 0.037 Uiso 1 1 calc R U . . .
H32D H 0.4008 0.9151 0.4053 0.037 Uiso 1 1 calc R U . . .
C33B C 0.49712(12) 0.6659(2) 0.41480(8) 0.0324(6) Uani 1 1 d . . . . .
H33D H 0.5346 0.7028 0.4017 0.049 Uiso 1 1 calc R U . . .
H33E H 0.4933 0.5744 0.4070 0.049 Uiso 1 1 calc R U . . .
H33F H 0.5018 0.6743 0.4464 0.049 Uiso 1 1 calc R U . . .
C34B C 0.33536(13) 0.5106(2) 0.34230(10) 0.0388(6) Uani 1 1 d . . . . .
H34D H 0.3692 0.4775 0.3623 0.058 Uiso 1 1 calc R U . . .
H34E H 0.3427 0.4805 0.3129 0.058 Uiso 1 1 calc R U . . .
H34F H 0.2939 0.4790 0.3511 0.058 Uiso 1 1 calc R U . . .
C35B C 0.37217(13) 0.7560(3) 0.23765(8) 0.0369(6) Uani 1 1 d . . . . .
H35D H 0.3552 0.6688 0.2415 0.055 Uiso 1 1 calc R U . . .
H35E H 0.4159 0.7504 0.2280 0.055 Uiso 1 1 calc R U . . .
H35F H 0.3455 0.8022 0.2159 0.055 Uiso 1 1 calc R U . . .
C36B C 0.53387(12) 0.9223(3) 0.31087(10) 0.0468(7) Uani 1 1 d . . . . .
H36D H 0.5236 0.9098 0.2799 0.070 Uiso 1 1 calc R U . . .
H36E H 0.5635 0.8547 0.3213 0.070 Uiso 1 1 calc R U . . .
H36F H 0.5537 1.0072 0.3155 0.070 Uiso 1 1 calc R U . . .
Cl1A Cl -0.02422(3) 0.30168(7) 0.03379(2) 0.04614(19) Uani 1 1 d . . . . .
Cl1B Cl 0.49527(4) 0.59276(8) 0.29846(3) 0.0588(2) Uani 1 1 d . . . . .
Co1A Co 0.06980(2) 0.32794(3) 0.07021(2) 0.02332(9) Uani 1 1 d . . . . .
Co1B Co 0.42835(2) 0.72837(3) 0.32895(2) 0.01974(8) Uani 1 1 d . . . . .
N1A N 0.09337(9) 0.52606(19) 0.08768(6) 0.0273(4) Uani 1 1 d . . . . .
N2A N 0.14492(9) 0.35641(19) 0.02719(6) 0.0267(4) Uani 1 1 d . . . . .
N3A N 0.11436(9) 0.1403(2) 0.07768(8) 0.0345(5) Uani 1 1 d . . . . .
N4A N 0.06386(10) 0.3124(2) 0.13930(7) 0.0368(5) Uani 1 1 d . . . . .
N1B N 0.43933(9) 0.73578(17) 0.39869(6) 0.0223(4) Uani 1 1 d . . . . .
N2B N 0.33584(9) 0.65317(17) 0.34319(6) 0.0226(4) Uani 1 1 d . . . . .
N3B N 0.37206(9) 0.82666(18) 0.27940(6) 0.0234(4) Uani 1 1 d . . . . .
N4B N 0.47460(9) 0.91485(19) 0.33496(7) 0.0290(5) Uani 1 1 d . . . . .

loop_
_atom_site_aniso_label
_atom_site_aniso_U_11
_atom_site_aniso_U_22
_atom_site_aniso_U_33
_atom_site_aniso_U_23
_atom_site_aniso_U_13
_atom_site_aniso_U_12
B1A 0.0239(13) 0.0229(13) 0.0209(13) -0.0020(10) 0.0009(11) -0.0001(10)
B1B 0.0258(14) 0.0225(13) 0.0253(14) 0.0008(11) 0.0028(11) -0.0007(10)
C1A 0.0151(10) 0.0274(12) 0.0261(12) -0.0037(10) -0.0033(9) 0.0002(9)
C2A 0.0294(13) 0.0289(13) 0.0284(13) -0.0053(10) 0.0004(10) 0.0040(10)
C3A 0.0303(13) 0.0328(14) 0.0359(15) -0.0125(11) -0.0039(11) 0.0071(10)
C4A 0.0279(13) 0.0229(12) 0.0469(16) -0.0038(11) -0.0129(12) 0.0058(10)
C5A 0.0269(13) 0.0294(13) 0.0341(14) 0.0042(11) -0.0072(11) -0.0004(10)
C6A 0.0233(12) 0.0288(13) 0.0260(12) -0.0029(10) -0.0025(10) -0.0001(9)
C7A 0.0264(12) 0.0250(12) 0.0180(11) 0.0004(9) -0.0022(9) 0.0053(9)
C8A 0.0235(12) 0.0370(14) 0.0267(13) -0.0027(11) -0.0029(10) 0.0041(10)
C9A 0.0255(13) 0.0539(17) 0.0309(14) 0.0024(13) 0.0034(11) 0.0121(12)
C10A 0.0439(16) 0.0474(17) 0.0233(13) -0.0032(12) 0.0007(12) 0.0258(13)
C11A 0.0565(18) 0.0248(13) 0.0294(14) -0.0057(11) -0.0004(13) 0.0094(11)
C12A 0.0376(14) 0.0284(13) 0.0239(13) -0.0010(10) 0.0047(11) 0.0031(10)
C13A 0.0220(11) 0.0234(11) 0.0192(11) -0.0057(9) 0.0042(9) 0.0021(9)
C14A 0.0260(12) 0.0273(12) 0.0267(13) -0.0029(10) 0.0034(10) -0.0010(9)
C15A 0.0389(14) 0.0241(12) 0.0309(14) 0.0007(10) 0.0100(11) 0.0032(10)
C16A 0.0368(14) 0.0339(14) 0.0228(12) -0.0029(10) 0.0028(11) 0.0131(11)
C17A 0.0279(13) 0.0336(14) 0.0276(13) -0.0071(11) -0.0019(10) 0.0056(10)
C18A 0.0250(12) 0.0254(12) 0.0249(12) -0.0022(10) 0.0022(10) -0.0009(9)
C19A 0.0228(12) 0.0227(12) 0.0258(12) -0.0056(9) 0.0004(10) -0.0005(9)
C20A 0.0300(13) 0.0244(12) 0.0272(13) 0.0017(10) -0.0028(10) -0.0051(9)
C21A 0.0274(13) 0.0276(13) 0.0404(15) 0.0033(11) -0.0129(11) -0.0050(10)
C22A 0.0201(12) 0.0358(15) 0.0531(18) -0.0109(13) -0.0031(12) 0.0002(10)
C23A 0.0229(13) 0.0617(19) 0.0430(17) -0.0188(14) 0.0056(12) 0.0003(12)
C24A 0.0244(13) 0.0552(17) 0.0285(14) -0.0153(12) -0.0018(11) 0.0009(11)
C25A 0.0267(13) 0.0280(13) 0.0360(14) -0.0012(11) -0.0013(11) -0.0051(10)
C26A 0.0238(12) 0.0360(14) 0.0366(14) -0.0048(11) 0.0043(11) -0.0075(10)
C27A 0.0239(13) 0.0338(14) 0.0592(19) -0.0100(13) 0.0103(12) 0.0023(10)
C28A 0.0212(13) 0.0323(15) 0.075(2) 0.0007(14) -0.0006(13) 0.0067(10)
C29A 0.0455(17) 0.0411(17) 0.060(2) 0.0239(15) -0.0081(15) -0.0006(13)
C30A 0.0473(18) 0.0573(19) 0.0404(17) 0.0226(15) -0.0107(14) -0.0023(14)
C31A 0.0463(17) 0.064(2) 0.0242(14) -0.0049(13) -0.0024(12) 0.0023(14)
C32A 0.0373(15) 0.0415(15) 0.0295(14) -0.0075(12) -0.0064(12) -0.0016(11)
C33A 0.0346(15) 0.0423(16) 0.0498(18) -0.0025(13) 0.0006(13) 0.0162(12)
C34A 0.0381(15) 0.0448(16) 0.0295(14) -0.0009(12) 0.0070(12) -0.0094(12)
C35A 0.0382(16) 0.0338(15) 0.070(2) -0.0019(14) 0.0012(15) -0.0058(12)
C36A 0.0379(17) 0.087(2) 0.0385(17) 0.0106(16) 0.0087(13) -0.0117(15)
C1B 0.0230(12) 0.0249(12) 0.0273(13) -0.0015(10) 0.0067(10) 0.0027(9)
C2B 0.0311(13) 0.0251(12) 0.0335(14) -0.0025(10) 0.0044(11) 0.0008(10)
C3B 0.0473(16) 0.0240(13) 0.0365(15) 0.0044(11) 0.0107(13) 0.0061(11)
C4B 0.0408(15) 0.0332(14) 0.0307(14) 0.0034(11) 0.0040(12) 0.0167(11)
C5B 0.0272(13) 0.0428(15) 0.0341(14) -0.0022(12) -0.0022(11) 0.0053(11)
C6B 0.0308(13) 0.0285(13) 0.0344(14) 0.0009(11) 0.0008(11) -0.0016(10)
C7B 0.0297(13) 0.0238(12) 0.0241(12) -0.0043(10) 0.0023(10) -0.0067(9)
C8B 0.0346(14) 0.0232(12) 0.0335(14) -0.0050(10) 0.0086(11) -0.0025(10)
C9B 0.0347(14) 0.0310(14) 0.0406(16) -0.0106(12) 0.0146(12) -0.0054(11)
C10B 0.0420(16) 0.0429(16) 0.0282(14) -0.0069(12) 0.0120(12) -0.0178(12)
C11B 0.0465(17) 0.0482(17) 0.0260(14) 0.0095(12) -0.0050(12) -0.0142(13)
C12B 0.0311(14) 0.0443(15) 0.0287(14) 0.0044(12) -0.0021(11) -0.0069(11)
C13B 0.0305(13) 0.0226(12) 0.0231(12) 0.0033(9) 0.0041(10) -0.0046(9)
C14B 0.0337(14) 0.0325(14) 0.0328(14) -0.0020(11) 0.0044(11) -0.0050(11)
C15B 0.0540(18) 0.0323(14) 0.0369(15) -0.0088(12) 0.0067(13) -0.0111(12)
C16B 0.0463(17) 0.0398(16) 0.0414(16) 0.0007(13) -0.0083(13) -0.0189(13)
C17B 0.0321(14) 0.0368(15) 0.0446(17) 0.0064(13) -0.0067(12) -0.0061(11)
C18B 0.0316(13) 0.0249(12) 0.0335(14) 0.0036(10) -0.0026(11) -0.0037(10)
C19B 0.0203(11) 0.0250(12) 0.0253(12) -0.0003(10) -0.0048(9) 0.0003(9)
C20B 0.0238(12) 0.0274(13) 0.0404(15) -0.0020(11) -0.0010(11) -0.0026(10)
C21B 0.0310(14) 0.0238(13) 0.066(2) -0.0073(13) -0.0025(13) -0.0005(10)
C22B 0.0310(14) 0.0369(15) 0.0462(17) -0.0192(13) -0.0054(12) 0.0093(11)
C23B 0.0330(14) 0.0428(16) 0.0334(15) 0.0005(12) 0.0053(11) 0.0098(11)
C24B 0.0350(14) 0.0276(13) 0.0310(14) 0.0021(10) 0.0037(11) 0.0026(10)
C25B 0.0330(13) 0.0368(14) 0.0207(12) 0.0029(10) 0.0065(10) -0.0029(10)
C26B 0.0228(12) 0.0360(14) 0.0282(13) 0.0037(11) 0.0087(10) -0.0011(10)
C27B 0.0219(12) 0.0319(13) 0.0337(14) 0.0064(11) -0.0040(10) -0.0026(9)
C28B 0.0194(11) 0.0296(13) 0.0316(13) 0.0060(10) -0.0024(10) 0.0028(9)
C29B 0.0281(13) 0.0304(13) 0.0337(14) 0.0149(11) -0.0024(11) -0.0024(10)
C30B 0.0325(14) 0.0238(13) 0.0433(15) 0.0082(11) -0.0087(12) -0.0067(10)
C31B 0.0342(14) 0.0268(13) 0.0406(15) 0.0012(11) -0.0112(12) -0.0042(10)
C32B 0.0364(14) 0.0293(13) 0.0269(13) -0.0070(10) -0.0030(11) 0.0021(10)
C33B 0.0317(14) 0.0353(14) 0.0294(14) 0.0032(11) -0.0071(11) 0.0046(10)
C34B 0.0430(16) 0.0203(12) 0.0518(17) 0.0033(12) -0.0100(13) -0.0019(11)
C35B 0.0430(16) 0.0441(16) 0.0228(13) -0.0005(11) -0.0052(11) 0.0084(12)
C36B 0.0245(14) 0.063(2) 0.0530(19) 0.0199(15) 0.0028(13) -0.0095(12)
Cl1A 0.0292(3) 0.0573(4) 0.0502(4) 0.0239(3) -0.0155(3) -0.0121(3)
Cl1B 0.0622(5) 0.0698(5) 0.0454(4) -0.0097(4) 0.0133(4) 0.0405(4)
Co1A 0.01607(15) 0.02917(18) 0.02457(17) 0.00216(13) -0.00065(12) 0.00061(12)
Co1B 0.01800(15) 0.02200(16) 0.01936(16) 0.00002(12) 0.00221(12) 0.00373(11)
N1A 0.0228(10) 0.0316(11) 0.0273(11) -0.0008(9) -0.0009(8) 0.0043(8)
N2A 0.0191(10) 0.0301(11) 0.0312(11) -0.0044(9) 0.0043(8) -0.0036(8)
N3A 0.0229(11) 0.0295(11) 0.0508(14) 0.0061(10) -0.0016(10) 0.0008(8)
N4A 0.0307(12) 0.0513(14) 0.0282(12) 0.0080(10) -0.0009(9) -0.0033(10)
N1B 0.0222(10) 0.0227(10) 0.0218(10) 0.0012(8) 0.0004(8) 0.0005(7)
N2B 0.0223(10) 0.0207(10) 0.0245(10) 0.0021(8) -0.0024(8) 0.0002(7)
N3B 0.0235(10) 0.0245(10) 0.0222(10) 0.0041(8) 0.0006(8) 0.0023(7)
N4B 0.0216(10) 0.0308(11) 0.0339(12) 0.0093(9) -0.0036(9) -0.0044(8)

loop_
_atom_type_symbol
_atom_type_description
_atom_type_scat_dispersion_real
_atom_type_scat_dispersion_imag
_atom_type_scat_source
C C 0.0033 0.0016 'International Tables Vol C Tables 4.2.6.8 and 6.1.1.4'
H H 0.0000 0.0000 'International Tables Vol C Tables 4.2.6.8 and 6.1.1.4'
B B 0.0013 0.0007 'International Tables Vol C Tables 4.2.6.8 and 6.1.1.4'
N N 0.0061 0.0033 'International Tables Vol C Tables 4.2.6.8 and 6.1.1.4'
Co Co 0.3494 0.9721 'International Tables Vol C Tables 4.2.6.8 and 6.1.1.4'
Cl Cl 0.1484 0.1585 'International Tables Vol C Tables 4.2.6.8 and 6.1.1.4'

loop_
_geom_angle_atom_site_label_1
_geom_angle_atom_site_label_2
_geom_angle_atom_site_label_3
_geom_angle
_geom_angle_site_symmetry_1
_geom_angle_site_symmetry_3
_geom_angle_publ_flag
C19A B1A C1A 103.11(17) . . ?
C19A B1A C13A 112.03(18) . . ?
C1A B1A C13A 112.20(18) . . ?
C19A B1A C7A 112.28(19) . . ?
C1A B1A C7A 115.27(18) . . ?
C13A B1A C7A 102.30(17) . . ?
C7B B1B C13B 106.37(19) . . ?
C7B B1B C1B 112.97(19) . . ?
C13B B1B C1B 111.45(19) . . ?
C7B B1B C19B 111.31(19) . . ?
C13B B1B C19B 111.24(19) . . ?
C1B B1B C19B 103.63(19) . . ?
C6A C1A C2A 115.3(2) . . ?
C6A C1A B1A 125.0(2) . . ?
C2A C1A B1A 119.3(2) . . ?
C3A C2A C1A 122.9(2) . . ?
C3A C2A H2A 118.6 . . ?
C1A C2A H2A 118.6 . . ?
C2A C3A C4A 120.2(2) . . ?
C2A C3A H3A 119.9 . . ?
C4A C3A H3A 119.9 . . ?
C5A C4A C3A 118.8(2) . . ?
C5A C4A H4A 120.6 . . ?
C3A C4A H4A 120.6 . . ?
C4A C5A C6A 120.5(2) . . ?
C4A C5A H5A 119.8 . . ?
C6A C5A H5A 119.8 . . ?
C1A C6A C5A 122.4(2) . . ?
C1A C6A H6A 118.8 . . ?
C5A C6A H6A 118.8 . . ?
C12A C7A C8A 115.0(2) . . ?
C12A C7A B1A 120.7(2) . . ?
C8A C7A B1A 124.0(2) . . ?
C9A C8A C7A 122.4(2) . . ?
C9A C8A H8A 118.8 . . ?
C7A C8A H8A 118.8 . . ?
C10A C9A C8A 120.4(2) . . ?
C10A C9A H9A 119.8 . . ?
C8A C9A H9A 119.8 . . ?
C11A C10A C9A 118.8(2) . . ?
C11A C10A H10A 120.6 . . ?
C9A C10A H10A 120.6 . . ?
C10A C11A C12A 120.2(3) . . ?
C10A C11A H11A 119.9 . . ?
C12A C11A H11A 119.9 . . ?
C7A C12A C11A 123.0(2) . . ?
C7A C12A H12A 118.5 . . ?
C11A C12A H12A 118.5 . . ?
C14A C13A C18A 115.2(2) . . ?
C14A C13A B1A 122.5(2) . . ?
C18A C13A B1A 121.9(2) . . ?
C15A C14A C13A 122.7(2) . . ?
C15A C14A H14A 118.7 . . ?
C13A C14A H14A 118.7 . . ?
C16A C15A C14A 120.3(2) . . ?
C16A C15A H15A 119.8 . . ?
C14A C15A H15A 119.8 . . ?
C15A C16A C17A 118.5(2) . . ?
C15A C16A H16A 120.8 . . ?
C17A C16A H16A 120.8 . . ?
C16A C17A C18A 120.7(2) . . ?
C16A C17A H17A 119.7 . . ?
C18A C17A H17A 119.7 . . ?
C17A C18A C13A 122.7(2) . . ?
C17A C18A H18A 118.7 . . ?
C13A C18A H18A 118.7 . . ?
C24A C19A C20A 115.3(2) . . ?
C24A C19A B1A 122.1(2) . . ?
C20A C19A B1A 122.3(2) . . ?
C21A C20A C19A 122.2(2) . . ?
C21A C20A H20A 118.9 . . ?
C19A C20A H20A 118.9 . . ?
C20A C21A C22A 120.2(2) . . ?
C20A C21A H21A 119.9 . . ?
C22A C21A H21A 119.9 . . ?
C23A C22A C21A 119.5(2) . . ?
C23A C22A H22A 120.3 . . ?
C21A C22A H22A 120.3 . . ?
C22A C23A C24A 119.8(3) . . ?
C22A C23A H23A 120.1 . . ?
C24A C23A H23A 120.1 . . ?
C23A C24A C19A 123.0(2) . . ?
C23A C24A H24A 118.5 . . ?
C19A C24A H24A 118.5 . . ?
N1A C25A C26A 110.2(2) . . ?
N1A C25A H25A 109.6 . . ?
C26A C25A H25A 109.6 . . ?
N1A C25A H25B 109.6 . . ?
C26A C25A H25B 109.6 . . ?
H25A C25A H25B 108.1 . . ?
N2A C26A C25A 110.23(19) . . ?
N2A C26A H26A 109.6 . . ?
C25A C26A H26A 109.6 . . ?
N2A C26A H26B 109.6 . . ?
C25A C26A H26B 109.6 . . ?
H26A C26A H26B 108.1 . . ?
N2A C27A C28A 110.4(2) . . ?
N2A C27A H27A 109.6 . . ?
C28A C27A H27A 109.6 . . ?
N2A C27A H27B 109.6 . . ?
C28A C27A H27B 109.6 . . ?
H27A C27A H27B 108.1 . . ?
N3A C28A C27A 109.8(2) . . ?
N3A C28A H28A 109.7 . . ?
C27A C28A H28A 109.7 . . ?
N3A C28A H28B 109.7 . . ?
C27A C28A H28B 109.7 . . ?
H28A C28A H28B 108.2 . . ?
N3A C29A C30A 111.5(2) . . ?
N3A C29A H29A 109.3 . . ?
C30A C29A H29A 109.3 . . ?
N3A C29A H29B 109.3 . . ?
C30A C29A H29B 109.3 . . ?
H29A C29A H29B 108.0 . . ?
N4A C30A C29A 110.0(2) . . ?
N4A C30A H30A 109.7 . . ?
C29A C30A H30A 109.7 . . ?
N4A C30A H30B 109.7 . . ?
C29A C30A H30B 109.7 . . ?
H30A C30A H30B 108.2 . . ?
N4A C31A C32A 110.3(2) . . ?
N4A C31A H31A 109.6 . . ?
C32A C31A H31A 109.6 . . ?
N4A C31A H31B 109.6 . . ?
C32A C31A H31B 109.6 . . ?
H31A C31A H31B 108.1 . . ?
N1A C32A C31A 109.9(2) . . ?
N1A C32A H32A 109.7 . . ?
C31A C32A H32A 109.7 . . ?
N1A C32A H32B 109.7 . . ?
C31A C32A H32B 109.7 . . ?
H32A C32A H32B 108.2 . . ?
N1A C33A H33A 109.5 . . ?
N1A C33A H33B 109.5 . . ?
H33A C33A H33B 109.5 . . ?
N1A C33A H33C 109.5 . . ?
H33A C33A H33C 109.5 . . ?
H33B C33A H33C 109.5 . . ?
N2A C34A H34A 109.5 . . ?
N2A C34A H34B 109.5 . . ?
H34A C34A H34B 109.5 . . ?
N2A C34A H34C 109.5 . . ?
H34A C34A H34C 109.5 . . ?
H34B C34A H34C 109.5 . . ?
N3A C35A H35A 109.5 . . ?
N3A C35A H35B 109.5 . . ?
H35A C35A H35B 109.5 . . ?
N3A C35A H35C 109.5 . . ?
H35A C35A H35C 109.5 . . ?
H35B C35A H35C 109.5 . . ?
N4A C36A H36A 109.5 . . ?
N4A C36A H36B 109.5 . . ?
H36A C36A H36B 109.5 . . ?
N4A C36A H36C 109.5 . . ?
H36A C36A H36C 109.5 . . ?
H36B C36A H36C 109.5 . . ?
C2B C1B C6B 115.2(2) . . ?
C2B C1B B1B 124.5(2) . . ?
C6B C1B B1B 119.9(2) . . ?
C3B C2B C1B 122.7(2) . . ?
C3B C2B H2B 118.7 . . ?
C1B C2B H2B 118.7 . . ?
C4B C3B C2B 120.1(2) . . ?
C4B C3B H3B 119.9 . . ?
C2B C3B H3B 119.9 . . ?
C3B C4B C5B 119.1(2) . . ?
C3B C4B H4B 120.4 . . ?
C5B C4B H4B 120.4 . . ?
C4B C5B C6B 120.0(2) . . ?
C4B C5B H5B 120.0 . . ?
C6B C5B H5B 120.0 . . ?
C5B C6B C1B 122.9(2) . . ?
C5B C6B H6B 118.6 . . ?
C1B C6B H6B 118.6 . . ?
C8B C7B C12B 114.7(2) . . ?
C8B C7B B1B 125.4(2) . . ?
C12B C7B B1B 119.9(2) . . ?
C7B C8B C9B 122.9(2) . . ?
C7B C8B H8B 118.5 . . ?
C9B C8B H8B 118.5 . . ?
C10B C9B C8B 120.3(2) . . ?
C10B C9B H9B 119.9 . . ?
C8B C9B H9B 119.9 . . ?
C9B C10B C11B 119.0(2) . . ?
C9B C10B H10B 120.5 . . ?
C11B C10B H10B 120.5 . . ?
C10B C11B C12B 119.9(3) . . ?
C10B C11B H11B 120.1 . . ?
C12B C11B H11B 120.1 . . ?
C11B C12B C7B 123.1(3) . . ?
C11B C12B H12B 118.5 . . ?
C7B C12B H12B 118.5 . . ?
C18B C13B C14B 115.2(2) . . ?
C18B C13B B1B 124.1(2) . . ?
C14B C13B B1B 120.6(2) . . ?
C15B C14B C13B 122.6(3) . . ?
C15B C14B H14B 118.7 . . ?
C13B C14B H14B 118.7 . . ?
C16B C15B C14B 120.5(3) . . ?
C16B C15B H15B 119.8 . . ?
C14B C15B H15B 119.8 . . ?
C15B C16B C17B 118.8(3) . . ?
C15B C16B H16B 120.6 . . ?
C17B C16B H16B 120.6 . . ?
C16B C17B C18B 120.3(3) . . ?
C16B C17B H17B 119.9 . . ?
C18B C17B H17B 119.9 . . ?
C13B C18B C17B 122.7(2) . . ?
C13B C18B H18B 118.7 . . ?
C17B C18B H18B 118.7 . . ?
C20B C19B C24B 114.9(2) . . ?
C20B C19B B1B 125.8(2) . . ?
C24B C19B B1B 119.1(2) . . ?
C19B C20B C21B 122.4(2) . . ?
C19B C20B H20B 118.8 . . ?
C21B C20B H20B 118.8 . . ?
C22B C21B C20B 120.8(2) . . ?
C22B C21B H21B 119.6 . . ?
C20B C21B H21B 119.6 . . ?
C23B C22B C21B 118.4(2) . . ?
C23B C22B H22B 120.8 . . ?
C21B C22B H22B 120.8 . . ?
C22B C23B C24B 120.3(2) . . ?
C22B C23B H23B 119.9 . . ?
C24B C23B H23B 119.9 . . ?
C23B C24B C19B 123.1(2) . . ?
C23B C24B H24B 118.4 . . ?
C19B C24B H24B 118.4 . . ?
N1B C25B C26B 109.83(19) . . ?
N1B C25B H25C 109.7 . . ?
C26B C25B H25C 109.7 . . ?
N1B C25B H25D 109.7 . . ?
C26B C25B H25D 109.7 . . ?
H25C C25B H25D 108.2 . . ?
N2B C26B C25B 110.69(18) . . ?
N2B C26B H26C 109.5 . . ?
C25B C26B H26C 109.5 . . ?
N2B C26B H26D 109.5 . . ?
C25B C26B H26D 109.5 . . ?
H26C C26B H26D 108.1 . . ?
N2B C27B C28B 109.98(19) . . ?
N2B C27B H27C 109.7 . . ?
C28B C27B H27C 109.7 . . ?
N2B C27B H27D 109.7 . . ?
C28B C27B H27D 109.7 . . ?
H27C C27B H27D 108.2 . . ?
N3B C28B C27B 109.88(18) . . ?
N3B C28B H28C 109.7 . . ?
C27B C28B H28C 109.7 . . ?
N3B C28B H28D 109.7 . . ?
C27B C28B H28D 109.7 . . ?
H28C C28B H28D 108.2 . . ?
N3B C29B C30B 110.46(19) . . ?
N3B C29B H29C 109.6 . . ?
C30B C29B H29C 109.6 . . ?
N3B C29B H29D 109.6 . . ?
C30B C29B H29D 109.6 . . ?
H29C C29B H29D 108.1 . . ?
N4B C30B C29B 110.3(2) . . ?
N4B C30B H30C 109.6 . . ?
C29B C30B H30C 109.6 . . ?
N4B C30B H30D 109.6 . . ?
C29B C30B H30D 109.6 . . ?
H30C C30B H30D 108.1 . . ?
N4B C31B C32B 110.80(19) . . ?
N4B C31B H31C 109.5 . . ?
C32B C31B H31C 109.5 . . ?
N4B C31B H31D 109.5 . . ?
C32B C31B H31D 109.5 . . ?
H31C C31B H31D 108.1 . . ?
N1B C32B C31B 110.49(19) . . ?
N1B C32B H32C 109.6 . . ?
C31B C32B H32C 109.6 . . ?
N1B C32B H32D 109.6 . . ?
C31B C32B H32D 109.6 . . ?
H32C C32B H32D 108.1 . . ?
N1B C33B H33D 109.5 . . ?
N1B C33B H33E 109.5 . . ?
H33D C33B H33E 109.5 . . ?
N1B C33B H33F 109.5 . . ?
H33D C33B H33F 109.5 . . ?
H33E C33B H33F 109.5 . . ?
N2B C34B H34D 109.5 . . ?
N2B C34B H34E 109.5 . . ?
H34D C34B H34E 109.5 . . ?
N2B C34B H34F 109.5 . . ?
H34D C34B H34F 109.5 . . ?
H34E C34B H34F 109.5 . . ?
N3B C35B H35D 109.5 . . ?
N3B C35B H35E 109.5 . . ?
H35D C35B H35E 109.5 . . ?
N3B C35B H35F 109.5 . . ?
H35D C35B H35F 109.5 . . ?
H35E C35B H35F 109.5 . . ?
N4B C36B H36D 109.5 . . ?
N4B C36B H36E 109.5 . . ?
H36D C36B H36E 109.5 . . ?
N4B C36B H36F 109.5 . . ?
H36D C36B H36F 109.5 . . ?
H36E C36B H36F 109.5 . . ?
N2A Co1A N4A 135.18(8) . . ?
N2A Co1A N3A 82.04(8) . . ?
N4A Co1A N3A 82.66(9) . . ?
N2A Co1A N1A 81.84(7) . . ?
N4A Co1A N1A 81.19(8) . . ?
N3A Co1A N1A 136.78(8) . . ?
N2A Co1A Cl1A 111.31(6) . . ?
N4A Co1A Cl1A 113.47(6) . . ?
N3A Co1A Cl1A 108.11(6) . . ?
N1A Co1A Cl1A 115.10(5) . . ?
N3B Co1B N2B 81.13(7) . . ?
N3B Co1B N1B 136.47(7) . . ?
N2B Co1B N1B 82.15(7) . . ?
N3B Co1B N4B 82.44(7) . . ?
N2B Co1B N4B 135.14(7) . . ?
N1B Co1B N4B 81.74(7) . . ?
N3B Co1B Cl1B 109.49(6) . . ?
N2B Co1B Cl1B 116.85(6) . . ?
N1B Co1B Cl1B 113.93(5) . . ?
N4B Co1B Cl1B 107.97(6) . . ?
C25A N1A C32A 110.87(19) . . ?
C25A N1A C33A 109.3(2) . . ?
C32A N1A C33A 110.5(2) . . ?
C25A N1A Co1A 108.46(14) . . ?
C32A N1A Co1A 104.30(15) . . ?
C33A N1A Co1A 113.27(16) . . ?
C26A N2A C27A 110.39(19) . . ?
C26A N2A C34A 109.79(19) . . ?
C27A N2A C34A 108.9(2) . . ?
C26A N2A Co1A 107.15(14) . . ?
C27A N2A Co1A 109.83(15) . . ?
C34A N2A Co1A 110.82(14) . . ?
C29A N3A C35A 109.5(2) . . ?
C29A N3A C28A 111.6(2) . . ?
C35A N3A C28A 109.5(2) . . ?
C29A N3A Co1A 107.47(17) . . ?
C35A N3A Co1A 114.94(17) . . ?
C28A N3A Co1A 103.88(15) . . ?
C31A N4A C36A 109.3(2) . . ?
C31A N4A C30A 110.2(2) . . ?
C36A N4A C30A 109.7(2) . . ?
C31A N4A Co1A 110.07(16) . . ?
C36A N4A Co1A 111.77(17) . . ?
C30A N4A Co1A 105.79(17) . . ?
C33B N1B C32B 111.16(18) . . ?
C33B N1B C25B 109.52(19) . . ?
C32B N1B C25B 110.43(18) . . ?
C33B N1B Co1B 111.47(14) . . ?
C32B N1B Co1B 105.31(14) . . ?
C25B N1B Co1B 108.86(14) . . ?
C34B N2B C26B 110.08(19) . . ?
C34B N2B C27B 109.99(18) . . ?
C26B N2B C27B 110.39(18) . . ?
C34B N2B Co1B 111.23(15) . . ?
C26B N2B Co1B 104.87(13) . . ?
C27B N2B Co1B 110.17(14) . . ?
C28B N3B C29B 110.05(18) . . ?
C28B N3B C35B 110.92(19) . . ?
C29B N3B C35B 109.64(19) . . ?
C28B N3B Co1B 106.18(13) . . ?
C29B N3B Co1B 108.63(14) . . ?
C35B N3B Co1B 111.34(14) . . ?
C36B N4B C30B 109.7(2) . . ?
C36B N4B C31B 109.2(2) . . ?
C30B N4B C31B 111.2(2) . . ?
C36B N4B Co1B 112.77(17) . . ?
C30B N4B Co1B 104.68(14) . . ?
C31B N4B Co1B 109.15(14) . . ?

loop_
_geom_bond_atom_site_label_1
_geom_bond_atom_site_label_2
_geom_bond_distance
_geom_bond_site_symmetry_2
_geom_bond_publ_flag
B1A C19A 1.634(3) . ?
B1A C1A 1.649(3) . ?
B1A C13A 1.647(3) . ?
B1A C7A 1.650(3) . ?
B1B C7B 1.644(3) . ?
B1B C13B 1.646(4) . ?
B1B C1B 1.646(4) . ?
B1B C19B 1.651(3) . ?
C1A C6A 1.401(3) . ?
C1A C2A 1.405(3) . ?
C2A C3A 1.389(3) . ?
C2A H2A 0.9500 . ?
C3A C4A 1.388(4) . ?
C3A H3A 0.9500 . ?
C4A C5A 1.381(4) . ?
C4A H4A 0.9500 . ?
C5A C6A 1.400(3) . ?
C5A H5A 0.9500 . ?
C6A H6A 0.9500 . ?
C7A C12A 1.392(3) . ?
C7A C8A 1.398(3) . ?
C8A C9A 1.395(3) . ?
C8A H8A 0.9500 . ?
C9A C10A 1.377(4) . ?
C9A H9A 0.9500 . ?
C10A C11A 1.371(4) . ?
C10A H10A 0.9500 . ?
C11A C12A 1.392(3) . ?
C11A H11A 0.9500 . ?
C12A H12A 0.9500 . ?
C13A C14A 1.396(3) . ?
C13A C18A 1.396(3) . ?
C14A C15A 1.394(3) . ?
C14A H14A 0.9500 . ?
C15A C16A 1.380(4) . ?
C15A H15A 0.9500 . ?
C16A C17A 1.378(4) . ?
C16A H16A 0.9500 . ?
C17A C18A 1.388(3) . ?
C17A H17A 0.9500 . ?
C18A H18A 0.9500 . ?
C19A C24A 1.396(3) . ?
C19A C20A 1.402(3) . ?
C20A C21A 1.387(3) . ?
C20A H20A 0.9500 . ?
C21A C22A 1.382(4) . ?
C21A H21A 0.9500 . ?
C22A C23A 1.370(4) . ?
C22A H22A 0.9500 . ?
C23A C24A 1.389(3) . ?
C23A H23A 0.9500 . ?
C24A H24A 0.9500 . ?
C25A N1A 1.482(3) . ?
C25A C26A 1.508(3) . ?
C25A H25A 0.9900 . ?
C25A H25B 0.9900 . ?
C26A N2A 1.479(3) . ?
C26A H26A 0.9900 . ?
C26A H26B 0.9900 . ?
C27A N2A 1.482(3) . ?
C27A C28A 1.507(4) . ?
C27A H27A 0.9900 . ?
C27A H27B 0.9900 . ?
C28A N3A 1.489(3) . ?
C28A H28A 0.9900 . ?
C28A H28B 0.9900 . ?
C29A N3A 1.481(4) . ?
C29A C30A 1.504(4) . ?
C29A H29A 0.9900 . ?
C29A H29B 0.9900 . ?
C30A N4A 1.489(4) . ?
C30A H30A 0.9900 . ?
C30A H30B 0.9900 . ?
C31A N4A 1.480(4) . ?
C31A C32A 1.510(4) . ?
C31A H31A 0.9900 . ?
C31A H31B 0.9900 . ?
C32A N1A 1.479(3) . ?
C32A H32A 0.9900 . ?
C32A H32B 0.9900 . ?
C33A N1A 1.480(3) . ?
C33A H33A 0.9800 . ?
C33A H33B 0.9800 . ?
C33A H33C 0.9800 . ?
C34A N2A 1.486(3) . ?
C34A H34A 0.9800 . ?
C34A H34B 0.9800 . ?
C34A H34C 0.9800 . ?
C35A N3A 1.486(4) . ?
C35A H35A 0.9800 . ?
C35A H35B 0.9800 . ?
C35A H35C 0.9800 . ?
C36A N4A 1.489(3) . ?
C36A H36A 0.9800 . ?
C36A H36B 0.9800 . ?
C36A H36C 0.9800 . ?
C1B C2B 1.395(3) . ?
C1B C6B 1.398(3) . ?
C2B C3B 1.395(4) . ?
C2B H2B 0.9500 . ?
C3B C4B 1.375(4) . ?
C3B H3B 0.9500 . ?
C4B C5B 1.379(4) . ?
C4B H4B 0.9500 . ?
C5B C6B 1.389(3) . ?
C5B H5B 0.9500 . ?
C6B H6B 0.9500 . ?
C7B C8B 1.390(3) . ?
C7B C12B 1.402(3) . ?
C8B C9B 1.392(3) . ?
C8B H8B 0.9500 . ?
C9B C10B 1.371(4) . ?
C9B H9B 0.9500 . ?
C10B C11B 1.381(4) . ?
C10B H10B 0.9500 . ?
C11B C12B 1.385(4) . ?
C11B H11B 0.9500 . ?
C12B H12B 0.9500 . ?
C13B C18B 1.388(3) . ?
C13B C14B 1.400(3) . ?
C14B C15B 1.383(4) . ?
C14B H14B 0.9500 . ?
C15B C16B 1.376(4) . ?
C15B H15B 0.9500 . ?
C16B C17B 1.373(4) . ?
C16B H16B 0.9500 . ?
C17B C18B 1.394(4) . ?
C17B H17B 0.9500 . ?
C18B H18B 0.9500 . ?
C19B C20B 1.389(3) . ?
C19B C24B 1.404(3) . ?
C20B C21B 1.391(4) . ?
C20B H20B 0.9500 . ?
C21B C22B 1.381(4) . ?
C21B H21B 0.9500 . ?
C22B C23B 1.374(4) . ?
C22B H22B 0.9500 . ?
C23B C24B 1.383(3) . ?
C23B H23B 0.9500 . ?
C24B H24B 0.9500 . ?
C25B N1B 1.482(3) . ?
C25B C26B 1.510(3) . ?
C25B H25C 0.9900 . ?
C25B H25D 0.9900 . ?
C26B N2B 1.481(3) . ?
C26B H26C 0.9900 . ?
C26B H26D 0.9900 . ?
C27B N2B 1.483(3) . ?
C27B C28B 1.513(3) . ?
C27B H27C 0.9900 . ?
C27B H27D 0.9900 . ?
C28B N3B 1.479(3) . ?
C28B H28C 0.9900 . ?
C28B H28D 0.9900 . ?
C29B N3B 1.482(3) . ?
C29B C30B 1.506(4) . ?
C29B H29C 0.9900 . ?
C29B H29D 0.9900 . ?
C30B N4B 1.485(3) . ?
C30B H30C 0.9900 . ?
C30B H30D 0.9900 . ?
C31B N4B 1.486(3) . ?
C31B C32B 1.506(4) . ?
C31B H31C 0.9900 . ?
C31B H31D 0.9900 . ?
C32B N1B 1.481(3) . ?
C32B H32C 0.9900 . ?
C32B H32D 0.9900 . ?
C33B N1B 1.478(3) . ?
C33B H33D 0.9800 . ?
C33B H33E 0.9800 . ?
C33B H33F 0.9800 . ?
C34B N2B 1.475(3) . ?
C34B H34D 0.9800 . ?
C34B H34E 0.9800 . ?
C34B H34F 0.9800 . ?
C35B N3B 1.484(3) . ?
C35B H35D 0.9800 . ?
C35B H35E 0.9800 . ?
C35B H35F 0.9800 . ?
C36B N4B 1.482(3) . ?
C36B H36D 0.9800 . ?
C36B H36E 0.9800 . ?
C36B H36F 0.9800 . ?
Cl1A Co1A 2.2425(8) . ?
Cl1B Co1B 2.2267(7) . ?
Co1A N2A 2.1315(19) . ?
Co1A N4A 2.152(2) . ?
Co1A N3A 2.163(2) . ?
Co1A N1A 2.171(2) . ?
Co1B N3B 2.1464(19) . ?
Co1B N2B 2.1574(19) . ?
Co1B N1B 2.1591(19) . ?
Co1B N4B 2.164(2) . ?
